data_4002555
loop_
_publ_author_name
'Kajitani, M.'
'Torii, S.'
'Matsuda, M.'
'Oikawa, K.I.'
'Hoshikawa, A.'
'Izumi, F.'
'Kamiyama, T.'
'Miyake, M.'

_publ_section_title
;
 Neutron diffraction study on lanthanum gallate perovskite compound series
;
_journal_name_full 'Chemistry of Materials (1,1989-)'
_journal_page_first 3468
_journal_page_last 3473
_journal_volume 15
_journal_year 2003
_chemical_formula_sum 'Ga0.8 La Mg0.2 O2.9'
_chemical_name_systematic 'La ((Ga0.8 Mg0.2) O2.9)'
_space_group_IT_number 62
_symmetry_space_group_name_Hall '-P 2c 2ab'
_symmetry_space_group_name_H-M 'P b n m'
_cell_angle_alpha 90
_cell_angle_beta 90
_cell_angle_gamma 90
_cell_formula_units_Z 4
_cell_length_a 5.5474
_cell_length_b 5.5142
_cell_length_c 7.8229
_cell_volume 239.298
_citation_journal_id_ASTM CMATEX
_cod_data_source_file Kajitani_CMATEX_2003_700.cif
_cod_data_source_block Ga0.8La1Mg0.2O2.9
_cod_original_cell_volume 239.2984
_cod_original_sg_symbol_Hall '-P 2ac 2n (z,x,y)'
_cod_original_formula_sum 'Ga0.8 La1 Mg0.2 O2.9'
_cod_database_code 4002555

loop_
_symmetry_equiv_pos_as_xyz
x,y,z
x+1/2,-y+1/2,-z
-x+1/2,y+1/2,-z+1/2
-x,-y,z+1/2
-x,-y,-z
-x-1/2,y-1/2,z
x-1/2,-y-1/2,z-1/2
x,y,-z-1/2

loop_
_atom_site_label
_atom_site_type_symbol
_atom_site_fract_x
_atom_site_fract_y
_atom_site_fract_z
_atom_site_occupancy
_atom_site_U_iso_or_equiv
O2 O-2 0.7421 0.2587 0.0368 0.94 0.0
Ga1 Ga+3 0.5 0 0 0.8 0.0
La1 La+3 -0.0019 0.0063 0.25 1 0.0
O1 O-2 0.0639 0.5002 0.25 1.01 0.0
Mg1 Mg+2 0.5 0 0 0.2 0.0
